data_7034483
loop_
_publ_author_name
'Shi, Pengfei'
'Jiang, Qin'
'Zhao, Xuesong'
'Zhang, Qiong'
'Tian, Yupeng'

_publ_section_title
;
 Study of the one-photon and two-photon properties of two water-soluble
 terpyridines and their zinc complexes.
;
_journal_issue 17
_journal_name_full 'Dalton transactions (Cambridge, England : 2003)'
_journal_page_first 8041
_journal_page_last 8048
_journal_paper_doi 10.1039/c5dt00449g
_journal_volume 44
_journal_year 2015
_chemical_formula_sum 'C51 H52 B2 F8 N8 O5 Zn'
_chemical_formula_weight 1096.00
_chemical_name_systematic
; 
 ? 
;
_space_group_IT_number 2
_symmetry_cell_setting triclinic
_symmetry_space_group_name_Hall '-P 1'
_symmetry_space_group_name_H-M 'P -1'
_atom_sites_solution_hydrogens geom
_atom_sites_solution_primary direct
_atom_sites_solution_secondary difmap
_audit_creation_method SHELXL-97
_audit_update_record
;
2015-03-17 deposited with the CCDC.
2015-03-19 downloaded from the CCDC.
;
_cell_angle_alpha 89.697(9)
_cell_angle_beta 82.362(8)
_cell_angle_gamma 71.041(8)
_cell_formula_units_Z 2
_cell_length_a 12.1579(9)
_cell_length_b 14.2028(15)
_cell_length_c 15.1132(16)
_cell_measurement_reflns_used 2804
_cell_measurement_temperature 293(2)
_cell_measurement_theta_max 24.9380
_cell_measurement_theta_min 3.5050
_cell_volume 2444.2(4)
_computing_cell_refinement 'Bruker FRAMBO'
_computing_data_collection 'Bruker FRAMBO'
_computing_data_reduction 'Bruker SAINT'
_computing_molecular_graphics 'Bruker SHELXTL'
_computing_publication_material 'Bruker SHELXTL'
_computing_structure_refinement 'SHELXL-97 (Sheldrick, 1997)'
_computing_structure_solution 'SHELXS-97 (Sheldrick, 1990)'
_diffrn_ambient_temperature 293(2)
_diffrn_measured_fraction_theta_full 0.993
_diffrn_measured_fraction_theta_max 0.993
_diffrn_measurement_device_type 'CCD area detector'
_diffrn_measurement_method 'phi and omega scans'
_diffrn_radiation_monochromator graphite
_diffrn_radiation_source 'fine-focus sealed tube'
_diffrn_radiation_type MoK\a
_diffrn_radiation_wavelength 0.71073
_diffrn_reflns_av_R_equivalents 0.0508
_diffrn_reflns_av_unetI/netI 0.1172
_diffrn_reflns_limit_h_max 11
_diffrn_reflns_limit_h_min -14
_diffrn_reflns_limit_k_max 16
_diffrn_reflns_limit_k_min -16
_diffrn_reflns_limit_l_max 17
_diffrn_reflns_limit_l_min -17
_diffrn_reflns_number 12172
_diffrn_reflns_theta_full 25.02
_diffrn_reflns_theta_max 25.02
_diffrn_reflns_theta_min 3.04
_exptl_absorpt_coefficient_mu 0.591
_exptl_absorpt_correction_T_max 0.8243
_exptl_absorpt_correction_T_min 0.8066
_exptl_absorpt_correction_type multi-scan
_exptl_absorpt_process_details sadabs
_exptl_crystal_colour yellow
_exptl_crystal_density_diffrn 1.489
_exptl_crystal_density_method 'not measured'
_exptl_crystal_description needle
_exptl_crystal_F_000 1132
_exptl_crystal_size_max 0.38
_exptl_crystal_size_mid 0.35
_exptl_crystal_size_min 0.34
_refine_diff_density_max 0.963
_refine_diff_density_min -0.703
_refine_diff_density_rms 0.087
_refine_ls_extinction_method none
_refine_ls_goodness_of_fit_ref 1.047
_refine_ls_hydrogen_treatment mixed
_refine_ls_matrix_type full
_refine_ls_number_parameters 677
_refine_ls_number_reflns 8573
_refine_ls_number_restraints 0
_refine_ls_restrained_S_all 1.047
_refine_ls_R_factor_all 0.1130
_refine_ls_R_factor_gt 0.0764
_refine_ls_shift/su_max 0.001
_refine_ls_shift/su_mean 0.000
_refine_ls_structure_factor_coef Fsqd
_refine_ls_weighting_details 'calc w=1/[\s^2^(Fo^2^)+(0.0781P)^2^+0.8386P] where P=(Fo^2^+2Fc^2^)/3'
_refine_ls_weighting_scheme calc
_refine_ls_wR_factor_gt 0.1714
_refine_ls_wR_factor_ref 0.1984
_reflns_number_gt 5948
_reflns_number_total 8573
_reflns_threshold_expression >2sigma(I)
_cod_data_source_file c5dt00449g2.cif
_cod_data_source_block abjc21
_cod_depositor_comments
;
The following automatic conversions were performed:

'_symmetry_cell_setting' value 'Triclinic' changed to 'triclinic'
according to
/usr/data/users/saulius/crontab/automatic-downloads/rss-feeds/RSC/lib/dictionaries/cif_core.dic
dictionary named 'cif_core.dic' version 2.4.2 from 2011-04-26.

Automatic conversion script
Id: cif_fix_values 3105 2015-03-04 15:46:00Z robertas 

 Adding full bibliography for 7034481--7034484.cif.
;
_cod_original_sg_symbol_H-M P-1
_cod_database_code 7034483

loop_
_symmetry_equiv_pos_as_xyz
'x, y, z'
'-x, -y, -z'

loop_
_atom_site_label
_atom_site_type_symbol
_atom_site_fract_x
_atom_site_fract_y
_atom_site_fract_z
_atom_site_U_iso_or_equiv
_atom_site_adp_type
_atom_site_occupancy
_atom_site_symmetry_multiplicity
_atom_site_calc_flag
_atom_site_refinement_flags
Zn1 Zn 0.75337(5) 0.46887(4) 0.73632(4) 0.0257(2) Uani 1 1 d .
F1 F 0.9117(3) 0.0668(2) 0.4365(2) 0.0390(8) Uani 1 1 d .
F2 F 0.8603(3) 0.0892(2) 0.2975(2) 0.0440(8) Uani 1 1 d .
F3 F 0.9198(3) 0.2031(2) 0.3620(3) 0.0580(10) Uani 1 1 d .
F4 F 1.0502(3) 0.0496(3) 0.3180(3) 0.0616(11) Uani 1 1 d .
F5 F 0.8127(4) 0.6243(4) 0.1702(2) 0.0803(14) Uani 1 1 d .
F6 F 0.7921(4) 0.5234(3) 0.2819(4) 0.0973(16) Uani 1 1 d .
F7 F 0.6384(3) 0.5994(3) 0.2091(2) 0.0658(11) Uani 1 1 d .
F8 F 0.7046(3) 0.6848(3) 0.3022(3) 0.0660(11) Uani 1 1 d .
N1 N 0.6868(4) 0.3856(3) 0.6594(3) 0.0242(9) Uani 1 1 d .
N2 N 0.5781(4) 0.5663(3) 0.7234(3) 0.0289(10) Uani 1 1 d .
N3 N 0.8987(3) 0.3271(3) 0.7053(3) 0.0227(9) Uani 1 1 d .
N4 N 0.4155(4) 0.0339(3) 0.3554(3) 0.0337(11) Uani 1 1 d .
N5 N 0.8407(4) 0.5463(3) 0.7982(3) 0.0237(9) Uani 1 1 d .
N6 N 0.7118(4) 0.4480(3) 0.8776(3) 0.0306(11) Uani 1 1 d .
N7 N 0.8296(4) 0.5413(3) 0.6262(3) 0.0245(9) Uani 1 1 d .
N8 N 1.1456(4) 0.9204(3) 1.0393(3) 0.0410(12) Uani 1 1 d .
O1 O 0.3020(4) 0.1028(3) 0.1932(3) 0.0534(12) Uani 1 1 d .
H1 H 0.3240 0.1438 0.1640 0.064 Uiso 1 1 calc R
O2 O 0.4745(4) -0.0662(3) 0.1709(3) 0.0577(12) Uani 1 1 d .
H2 H 0.4226 -0.0122 0.1815 0.069 Uiso 1 1 calc R
O3 O 1.3510(4) 0.8187(3) 1.1236(3) 0.0637(13) Uani 1 1 d .
H3 H 1.3855 0.8551 1.1399 0.076 Uiso 1 1 calc R
O4 O 1.3800(4) 0.8617(4) 0.9461(3) 0.0747(15) Uani 1 1 d .
H4 H 1.3827 0.8290 0.9911 0.090 Uiso 1 1 calc R
O5 O 0.3813(4) 0.2250(4) 0.0803(3) 0.0711(14) Uani 1 1 d .
H5 H 0.4526 0.2000 0.0785 0.085 Uiso 1 1 calc R
B1 B 0.9362(6) 0.1007(5) 0.3542(5) 0.0365(16) Uani 1 1 d .
B2 B 0.7353(7) 0.6089(6) 0.2393(5) 0.0444(18) Uani 1 1 d .
C1 C 0.5778(4) 0.4244(4) 0.6387(3) 0.0278(12) Uani 1 1 d .
C2 C 0.5318(5) 0.3713(4) 0.5869(3) 0.0299(12) Uani 1 1 d .
H2A H 0.4555 0.3995 0.5741 0.036 Uiso 1 1 calc R
C3 C 0.5994(4) 0.2744(4) 0.5531(3) 0.0252(11) Uani 1 1 d .
C4 C 0.7134(4) 0.2384(4) 0.5743(3) 0.0279(12) Uani 1 1 d .
H4A H 0.7622 0.1756 0.5523 0.033 Uiso 1 1 calc R
C5 C 0.7554(4) 0.2941(3) 0.6276(3) 0.0206(11) Uani 1 1 d .
C6 C 0.5148(4) 0.5291(4) 0.6751(3) 0.0268(12) Uani 1 1 d .
C7 C 0.4039(5) 0.5831(4) 0.6590(4) 0.0341(13) Uani 1 1 d .
H7 H 0.3623 0.5551 0.6260 0.041 Uiso 1 1 calc R
C8 C 0.3554(5) 0.6800(4) 0.6930(4) 0.0377(14) Uani 1 1 d .
H8 H 0.2806 0.7183 0.6826 0.045 Uiso 1 1 calc R
C9 C 0.4187(5) 0.7197(4) 0.7426(4) 0.0389(14) Uani 1 1 d .
H9 H 0.3871 0.7848 0.7660 0.047 Uiso 1 1 calc R
C10 C 0.5300(5) 0.6606(4) 0.7567(4) 0.0339(13) Uani 1 1 d .
H10 H 0.5727 0.6869 0.7902 0.041 Uiso 1 1 calc R
C11 C 0.8760(4) 0.2609(3) 0.6526(3) 0.0252(11) Uani 1 1 d .
C12 C 0.9600(4) 0.1710(3) 0.6239(3) 0.0276(12) Uani 1 1 d .
H12 H 0.9434 0.1264 0.5872 0.033 Uiso 1 1 calc R
C13 C 1.0699(5) 0.1486(4) 0.6513(4) 0.0336(13) Uani 1 1 d .
H13 H 1.1276 0.0879 0.6339 0.040 Uiso 1 1 calc R
C14 C 1.0936(5) 0.2158(4) 0.7038(4) 0.0320(13) Uani 1 1 d .
H14 H 1.1672 0.2021 0.7220 0.038 Uiso 1 1 calc R
C15 C 1.0058(4) 0.3041(4) 0.7290(3) 0.0281(12) Uani 1 1 d .
H15 H 1.0218 0.3501 0.7643 0.034 Uiso 1 1 calc R
C16 C 0.5517(4) 0.2151(4) 0.4997(3) 0.0264(12) Uani 1 1 d .
C17 C 0.4326(5) 0.2410(4) 0.4931(4) 0.0343(13) Uani 1 1 d .
H17 H 0.3814 0.2997 0.5219 0.041 Uiso 1 1 calc R
C18 C 0.3877(5) 0.1835(4) 0.4459(4) 0.0344(13) Uani 1 1 d .
H18 H 0.3073 0.2045 0.4432 0.041 Uiso 1 1 calc R
C19 C 0.4598(5) 0.0931(4) 0.4010(4) 0.0341(13) Uani 1 1 d .
C20 C 0.5810(5) 0.0689(4) 0.4068(4) 0.0339(13) Uani 1 1 d .
H20 H 0.6328 0.0111 0.3771 0.041 Uiso 1 1 calc R
C21 C 0.6250(5) 0.1265(4) 0.4540(4) 0.0310(12) Uani 1 1 d .
H21 H 0.7055 0.1067 0.4560 0.037 Uiso 1 1 calc R
C22 C 0.2913(5) 0.0647(4) 0.3479(4) 0.0371(14) Uani 1 1 d .
H22A H 0.2472 0.0905 0.4059 0.045 Uiso 1 1 calc R
H22B H 0.2716 0.0066 0.3319 0.045 Uiso 1 1 calc R
C23 C 0.2533(5) 0.1430(4) 0.2800(4) 0.0428(15) Uani 1 1 d .
H23A H 0.1683 0.1668 0.2847 0.051 Uiso 1 1 calc R
H23B H 0.2789 0.1991 0.2920 0.051 Uiso 1 1 calc R
C24 C 0.4874(5) -0.0688(4) 0.3294(4) 0.0427(15) Uani 1 1 d .
H24A H 0.4370 -0.1099 0.3341 0.051 Uiso 1 1 calc R
H24B H 0.5432 -0.0925 0.3715 0.051 Uiso 1 1 calc R
C25 C 0.5530(5) -0.0829(5) 0.2382(4) 0.0496(17) Uani 1 1 d .
H25A H 0.5973 -0.0370 0.2306 0.060 Uiso 1 1 calc R
H25B H 0.6082 -0.1502 0.2301 0.060 Uiso 1 1 calc R
C26 C 0.8388(4) 0.5449(3) 0.8871(3) 0.0257(12) Uani 1 1 d .
C27 C 0.8963(4) 0.5959(3) 0.9310(3) 0.0264(12) Uani 1 1 d .
H27 H 0.8949 0.5927 0.9926 0.032 Uiso 1 1 calc R
C28 C 0.9573(4) 0.6531(4) 0.8816(3) 0.0270(12) Uani 1 1 d .
C29 C 0.9588(4) 0.6497(4) 0.7888(3) 0.0267(12) Uani 1 1 d .
H29 H 1.0005 0.6839 0.7534 0.032 Uiso 1 1 calc R
C30 C 0.9010(4) 0.5977(3) 0.7491(3) 0.0239(11) Uani 1 1 d .
C31 C 0.7649(5) 0.4879(3) 0.9323(3) 0.0281(12) Uani 1 1 d .
C32 C 0.7491(5) 0.4796(4) 1.0237(4) 0.0353(14) Uani 1 1 d .
H32 H 0.7871 0.5075 1.0602 0.042 Uiso 1 1 calc R
C33 C 0.6753(5) 0.4287(4) 1.0596(4) 0.0425(15) Uani 1 1 d .
H33 H 0.6628 0.4222 1.1210 0.051 Uiso 1 1 calc R
C34 C 0.6205(5) 0.3879(4) 1.0045(4) 0.0424(15) Uani 1 1 d .
H34 H 0.5703 0.3538 1.0277 0.051 Uiso 1 1 calc R
C35 C 0.6416(5) 0.3986(4) 0.9137(4) 0.0412(15) Uani 1 1 d .
H35 H 0.6054 0.3701 0.8761 0.049 Uiso 1 1 calc R
C36 C 0.8938(4) 0.5951(3) 0.6520(3) 0.0230(11) Uani 1 1 d .
C37 C 0.9443(4) 0.6470(4) 0.5914(3) 0.0269(12) Uani 1 1 d .
H37 H 0.9891 0.6834 0.6098 0.032 Uiso 1 1 calc R
C38 C 0.9276(5) 0.6442(4) 0.5023(3) 0.0311(13) Uani 1 1 d .
H38 H 0.9597 0.6801 0.4608 0.037 Uiso 1 1 calc R
C39 C 0.8633(4) 0.5883(4) 0.4756(3) 0.0290(12) Uani 1 1 d .
H39 H 0.8517 0.5847 0.4163 0.035 Uiso 1 1 calc R
C40 C 0.8167(4) 0.5380(4) 0.5401(3) 0.0266(12) Uani 1 1 d .
H40 H 0.7739 0.4994 0.5227 0.032 Uiso 1 1 calc R
C41 C 1.0112(5) 0.7161(4) 0.9247(3) 0.0309(12) Uani 1 1 d .
C42 C 1.0735(5) 0.7689(4) 0.8738(4) 0.0427(15) Uani 1 1 d .
H42 H 1.0840 0.7602 0.8119 0.051 Uiso 1 1 calc R
C43 C 1.1201(6) 0.8329(4) 0.9097(4) 0.0449(16) Uani 1 1 d .
H43 H 1.1615 0.8655 0.8719 0.054 Uiso 1 1 calc R
C44 C 1.1070(5) 0.8505(4) 1.0019(4) 0.0365(14) Uani 1 1 d .
C45 C 1.0480(5) 0.7958(4) 1.0555(4) 0.0368(14) Uani 1 1 d .
H45 H 1.0399 0.8029 1.1174 0.044 Uiso 1 1 calc R
C46 C 1.0019(5) 0.7317(4) 1.0171(4) 0.0328(13) Uani 1 1 d .
H46 H 0.9627 0.6971 1.0545 0.039 Uiso 1 1 calc R
C47 C 1.1440(6) 0.9319(4) 1.1345(4) 0.0489(17) Uani 1 1 d .
H47A H 1.0664 0.9375 1.1645 0.059 Uiso 1 1 calc R
H47B H 1.1584 0.9935 1.1469 0.059 Uiso 1 1 calc R
C48 C 1.2343(5) 0.8464(5) 1.1730(4) 0.0475(16) Uani 1 1 d .
H48A H 1.2378 0.8650 1.2340 0.057 Uiso 1 1 calc R
H48B H 1.2080 0.7887 1.1749 0.057 Uiso 1 1 calc R
C49 C 1.1914(6) 0.9882(5) 0.9829(4) 0.0479(16) Uani 1 1 d .
H49A H 1.1580 1.0550 1.0100 0.057 Uiso 1 1 calc R
H49B H 1.1649 0.9897 0.9250 0.057 Uiso 1 1 calc R
C50 C 1.3251(6) 0.9600(5) 0.9691(5) 0.064(2) Uani 1 1 d .
H50A H 1.3484 0.9997 0.9225 0.077 Uiso 1 1 calc R
H50B H 1.3504 0.9756 1.0238 0.077 Uiso 1 1 calc R
C51 C 0.3506(7) 0.2240(6) -0.0081(5) 0.079(2) Uani 1 1 d .
H51A H 0.2672 0.2389 -0.0046 0.118 Uiso 1 1 calc R
H51B H 0.3900 0.1593 -0.0364 0.118 Uiso 1 1 calc R
H51C H 0.3741 0.2731 -0.0424 0.118 Uiso 1 1 calc R

loop_
_atom_site_aniso_label
_atom_site_aniso_U_11
_atom_site_aniso_U_22
_atom_site_aniso_U_33
_atom_site_aniso_U_23
_atom_site_aniso_U_13
_atom_site_aniso_U_12
Zn1 0.0349(4) 0.0196(3) 0.0224(3) -0.0025(2) 0.0020(3) -0.0112(3)
F1 0.049(2) 0.0311(17) 0.0315(18) 0.0003(14) -0.0024(16) -0.0074(15)
F2 0.053(2) 0.044(2) 0.041(2) 0.0067(15) -0.0105(17) -0.0223(17)
F3 0.077(3) 0.033(2) 0.077(3) 0.0057(18) -0.021(2) -0.0331(19)
F4 0.043(2) 0.069(3) 0.064(3) -0.009(2) 0.0127(19) -0.0152(19)
F5 0.083(3) 0.151(4) 0.036(2) -0.015(2) 0.010(2) -0.085(3)
F6 0.091(3) 0.064(3) 0.134(5) 0.005(3) -0.018(3) -0.019(3)
F7 0.061(3) 0.105(3) 0.045(2) -0.016(2) 0.0036(19) -0.049(2)
F8 0.075(3) 0.070(3) 0.056(2) -0.023(2) 0.001(2) -0.031(2)
N1 0.028(2) 0.017(2) 0.024(2) -0.0039(18) 0.0039(19) -0.0058(18)
N2 0.034(3) 0.019(2) 0.030(2) -0.0007(19) 0.007(2) -0.007(2)
N3 0.031(2) 0.019(2) 0.020(2) 0.0024(17) -0.0019(19) -0.0109(19)
N4 0.037(3) 0.028(3) 0.039(3) -0.006(2) -0.011(2) -0.012(2)
N5 0.030(2) 0.017(2) 0.022(2) -0.0013(17) 0.0013(19) -0.0075(18)
N6 0.039(3) 0.022(2) 0.027(2) -0.0028(19) 0.008(2) -0.011(2)
N7 0.030(2) 0.017(2) 0.024(2) -0.0030(18) -0.0013(19) -0.0047(18)
N8 0.062(3) 0.039(3) 0.031(3) 0.005(2) -0.010(3) -0.028(3)
O1 0.065(3) 0.044(3) 0.045(3) -0.003(2) -0.011(2) -0.007(2)
O2 0.062(3) 0.052(3) 0.052(3) -0.007(2) -0.007(2) -0.009(2)
O3 0.065(3) 0.069(3) 0.066(3) 0.009(3) -0.007(3) -0.035(3)
O4 0.086(4) 0.078(4) 0.066(4) -0.004(3) 0.011(3) -0.041(3)
O5 0.068(3) 0.065(3) 0.069(4) -0.010(3) -0.006(3) -0.007(3)
B1 0.031(4) 0.038(4) 0.037(4) -0.005(3) 0.005(3) -0.011(3)
B2 0.048(4) 0.048(5) 0.037(4) -0.011(4) 0.000(4) -0.017(4)
C1 0.030(3) 0.026(3) 0.025(3) -0.003(2) 0.003(2) -0.008(2)
C2 0.028(3) 0.027(3) 0.033(3) -0.001(2) -0.002(2) -0.007(2)
C3 0.025(3) 0.024(3) 0.023(3) -0.003(2) 0.005(2) -0.007(2)
C4 0.030(3) 0.021(3) 0.029(3) -0.007(2) 0.008(2) -0.008(2)
C5 0.026(3) 0.016(2) 0.018(3) 0.001(2) 0.004(2) -0.008(2)
C6 0.031(3) 0.021(3) 0.027(3) 0.000(2) 0.006(2) -0.009(2)
C7 0.035(3) 0.027(3) 0.036(3) 0.002(2) 0.004(3) -0.008(3)
C8 0.036(3) 0.030(3) 0.038(3) -0.001(3) 0.010(3) -0.004(3)
C9 0.049(4) 0.020(3) 0.037(3) -0.003(2) 0.012(3) -0.003(3)
C10 0.041(3) 0.020(3) 0.038(3) -0.006(2) 0.008(3) -0.011(3)
C11 0.033(3) 0.019(3) 0.024(3) 0.000(2) 0.001(2) -0.010(2)
C12 0.033(3) 0.017(3) 0.032(3) -0.001(2) -0.002(2) -0.008(2)
C13 0.030(3) 0.019(3) 0.047(4) 0.001(2) -0.003(3) -0.002(2)
C14 0.031(3) 0.028(3) 0.038(3) 0.005(2) -0.007(3) -0.011(3)
C15 0.035(3) 0.022(3) 0.027(3) 0.001(2) -0.002(2) -0.010(2)
C16 0.025(3) 0.023(3) 0.030(3) -0.004(2) 0.002(2) -0.008(2)
C17 0.036(3) 0.033(3) 0.031(3) -0.006(2) -0.005(3) -0.007(3)
C18 0.030(3) 0.038(3) 0.036(3) -0.006(3) -0.008(3) -0.011(3)
C19 0.041(3) 0.030(3) 0.032(3) 0.000(2) -0.002(3) -0.014(3)
C20 0.034(3) 0.027(3) 0.038(3) -0.010(2) 0.002(3) -0.008(2)
C21 0.028(3) 0.031(3) 0.035(3) -0.004(2) -0.004(3) -0.012(2)
C22 0.041(3) 0.033(3) 0.040(3) -0.006(3) -0.008(3) -0.016(3)
C23 0.046(4) 0.037(3) 0.046(4) -0.005(3) -0.012(3) -0.012(3)
C24 0.050(4) 0.033(3) 0.047(4) -0.003(3) -0.015(3) -0.013(3)
C25 0.047(4) 0.050(4) 0.047(4) -0.003(3) -0.013(3) -0.006(3)
C26 0.034(3) 0.016(3) 0.023(3) -0.005(2) 0.005(2) -0.005(2)
C27 0.033(3) 0.022(3) 0.021(3) 0.000(2) -0.004(2) -0.003(2)
C28 0.028(3) 0.023(3) 0.027(3) -0.003(2) 0.000(2) -0.005(2)
C29 0.029(3) 0.023(3) 0.025(3) -0.001(2) 0.002(2) -0.008(2)
C30 0.029(3) 0.016(2) 0.023(3) -0.002(2) 0.000(2) -0.003(2)
C31 0.036(3) 0.017(3) 0.027(3) -0.001(2) 0.005(2) -0.005(2)
C32 0.050(4) 0.024(3) 0.028(3) 0.003(2) 0.007(3) -0.012(3)
C33 0.068(4) 0.031(3) 0.027(3) -0.002(3) 0.011(3) -0.021(3)
C34 0.061(4) 0.031(3) 0.035(3) 0.000(3) 0.014(3) -0.023(3)
C35 0.059(4) 0.032(3) 0.035(3) -0.004(3) 0.007(3) -0.025(3)
C36 0.026(3) 0.020(3) 0.019(3) -0.003(2) 0.004(2) -0.005(2)
C37 0.033(3) 0.024(3) 0.024(3) -0.002(2) 0.003(2) -0.012(2)
C38 0.037(3) 0.029(3) 0.023(3) 0.004(2) 0.006(2) -0.007(3)
C39 0.029(3) 0.027(3) 0.025(3) -0.004(2) 0.000(2) -0.002(2)
C40 0.030(3) 0.025(3) 0.025(3) -0.001(2) -0.003(2) -0.008(2)
C41 0.034(3) 0.031(3) 0.027(3) 0.002(2) -0.001(3) -0.011(3)
C42 0.058(4) 0.046(4) 0.031(3) 0.001(3) -0.004(3) -0.028(3)
C43 0.066(4) 0.050(4) 0.032(3) 0.004(3) -0.005(3) -0.038(3)
C44 0.052(4) 0.037(3) 0.027(3) 0.003(3) -0.006(3) -0.024(3)
C45 0.040(3) 0.042(3) 0.028(3) -0.001(3) -0.002(3) -0.015(3)
C46 0.037(3) 0.034(3) 0.030(3) 0.006(2) -0.002(3) -0.016(3)
C47 0.075(5) 0.041(4) 0.037(4) -0.007(3) -0.002(3) -0.029(4)
C48 0.057(4) 0.064(4) 0.036(4) 0.009(3) -0.011(3) -0.038(4)
C49 0.067(4) 0.046(4) 0.041(4) 0.008(3) -0.014(3) -0.029(3)
C50 0.078(5) 0.062(5) 0.058(5) 0.015(4) 0.004(4) -0.036(4)
C51 0.079(6) 0.072(5) 0.060(5) -0.016(4) 0.007(5) 0.003(4)

loop_
_atom_type_symbol
_atom_type_description
_atom_type_scat_dispersion_real
_atom_type_scat_dispersion_imag
_atom_type_scat_source
C C 0.0033 0.0016 'International Tables Vol C Tables 4.2.6.8 and 6.1.1.4'
H H 0.0000 0.0000 'International Tables Vol C Tables 4.2.6.8 and 6.1.1.4'
N N 0.0061 0.0033 'International Tables Vol C Tables 4.2.6.8 and 6.1.1.4'
O O 0.0106 0.0060 'International Tables Vol C Tables 4.2.6.8 and 6.1.1.4'
B B 0.0013 0.0007 'International Tables Vol C Tables 4.2.6.8 and 6.1.1.4'
F F 0.0171 0.0103 'International Tables Vol C Tables 4.2.6.8 and 6.1.1.4'
Zn Zn 0.2839 1.4301 'International Tables Vol C Tables 4.2.6.8 and 6.1.1.4'

loop_
_geom_angle_atom_site_label_1
_geom_angle_atom_site_label_2
_geom_angle_atom_site_label_3
_geom_angle
N5 Zn1 N1 171.54(16)
N5 Zn1 N2 109.54(15)
N1 Zn1 N2 75.64(15)
N5 Zn1 N6 75.72(16)
N1 Zn1 N6 111.05(16)
N2 Zn1 N6 94.23(16)
N5 Zn1 N3 98.84(15)
N1 Zn1 N3 75.60(15)
N2 Zn1 N3 151.19(15)
N6 Zn1 N3 97.52(15)
N5 Zn1 N7 75.74(15)
N1 Zn1 N7 97.79(15)
N2 Zn1 N7 91.05(15)
N6 Zn1 N7 151.10(15)
N3 Zn1 N7 91.21(14)
C1 N1 C5 120.3(4)
C1 N1 Zn1 120.0(3)
C5 N1 Zn1 119.6(3)
C10 N2 C6 118.3(5)
C10 N2 Zn1 125.4(4)
C6 N2 Zn1 116.2(3)
C15 N3 C11 118.4(4)
C15 N3 Zn1 126.6(3)
C11 N3 Zn1 114.9(3)
C19 N4 C22 120.4(4)
C19 N4 C24 119.9(4)
C22 N4 C24 118.5(4)
C26 N5 C30 119.9(4)
C26 N5 Zn1 120.2(3)
C30 N5 Zn1 119.9(3)
C35 N6 C31 118.3(5)
C35 N6 Zn1 126.3(4)
C31 N6 Zn1 115.4(3)
C40 N7 C36 118.7(4)
C40 N7 Zn1 127.0(3)
C36 N7 Zn1 114.3(3)
C44 N8 C47 122.8(5)
C44 N8 C49 121.0(5)
C47 N8 C49 116.2(5)
C23 O1 H1 109.5
C25 O2 H2 109.5
C48 O3 H3 109.5
C50 O4 H4 109.5
C51 O5 H5 109.5
F1 B1 F4 110.0(5)
F1 B1 F2 110.8(5)
F4 B1 F2 109.4(5)
F1 B1 F3 109.3(5)
F4 B1 F3 110.0(5)
F2 B1 F3 107.3(5)
F8 B2 F7 111.0(6)
F8 B2 F5 109.9(6)
F7 B2 F5 111.3(6)
F8 B2 F6 105.7(6)
F7 B2 F6 110.1(6)
F5 B2 F6 108.8(6)
N1 C1 C2 121.3(4)
N1 C1 C6 114.0(4)
C2 C1 C6 124.7(5)
C1 C2 C3 120.6(5)
C1 C2 H2A 119.7
C3 C2 H2A 119.7
C4 C3 C2 116.0(5)
C4 C3 C16 122.2(4)
C2 C3 C16 121.8(5)
C5 C4 C3 121.3(5)
C5 C4 H4A 119.3
C3 C4 H4A 119.3
N1 C5 C4 120.4(4)
N1 C5 C11 115.2(4)
C4 C5 C11 124.4(4)
N2 C6 C7 122.8(5)
N2 C6 C1 114.1(4)
C7 C6 C1 123.1(5)
C6 C7 C8 118.5(5)
C6 C7 H7 120.7
C8 C7 H7 120.7
C7 C8 C9 119.7(5)
C7 C8 H8 120.2
C9 C8 H8 120.2
C8 C9 C10 118.7(5)
C8 C9 H9 120.7
C10 C9 H9 120.7
N2 C10 C9 122.0(5)
N2 C10 H10 119.0
C9 C10 H10 119.0
N3 C11 C12 121.8(5)
N3 C11 C5 114.6(4)
C12 C11 C5 123.6(4)
C11 C12 C13 118.3(5)
C11 C12 H12 120.9
C13 C12 H12 120.9
C14 C13 C12 120.1(5)
C14 C13 H13 119.9
C12 C13 H13 119.9
C13 C14 C15 118.2(5)
C13 C14 H14 120.9
C15 C14 H14 120.9
N3 C15 C14 123.3(5)
N3 C15 H15 118.4
C14 C15 H15 118.4
C17 C16 C21 116.4(5)
C17 C16 C3 122.7(4)
C21 C16 C3 120.9(4)
C18 C17 C16 122.5(5)
C18 C17 H17 118.7
C16 C17 H17 118.7
C17 C18 C19 121.9(5)
C17 C18 H18 119.0
C19 C18 H18 119.0
N4 C19 C18 122.4(5)
N4 C19 C20 122.7(5)
C18 C19 C20 114.9(5)
C21 C20 C19 122.9(5)
C21 C20 H20 118.6
C19 C20 H20 118.6
C20 C21 C16 121.4(5)
C20 C21 H21 119.3
C16 C21 H21 119.3
N4 C22 C23 114.2(5)
N4 C22 H22A 108.7
C23 C22 H22A 108.7
N4 C22 H22B 108.7
C23 C22 H22B 108.7
H22A C22 H22B 107.6
O1 C23 C22 110.2(5)
O1 C23 H23A 109.6
C22 C23 H23A 109.6
O1 C23 H23B 109.6
C22 C23 H23B 109.6
H23A C23 H23B 108.1
N4 C24 C25 114.8(5)
N4 C24 H24A 108.6
C25 C24 H24A 108.6
N4 C24 H24B 108.6
C25 C24 H24B 108.6
H24A C24 H24B 107.6
O2 C25 C24 111.5(5)
O2 C25 H25A 109.3
C24 C25 H25A 109.3
O2 C25 H25B 109.3
C24 C25 H25B 109.3
H25A C25 H25B 108.0
N5 C26 C27 121.9(4)
N5 C26 C31 113.5(4)
C27 C26 C31 124.6(5)
C26 C27 C28 119.6(5)
C26 C27 H27 120.2
C28 C27 H27 120.2
C29 C28 C27 115.9(5)
C29 C28 C41 121.6(5)
C27 C28 C41 122.4(5)
C30 C29 C28 121.9(5)
C30 C29 H29 119.1
C28 C29 H29 119.1
N5 C30 C29 120.7(5)
N5 C30 C36 114.5(4)
C29 C30 C36 124.7(4)
N6 C31 C32 122.4(5)
N6 C31 C26 115.0(4)
C32 C31 C26 122.5(5)
C31 C32 C33 118.3(5)
C31 C32 H32 120.9
C33 C32 H32 120.9
C34 C33 C32 119.8(5)
C34 C33 H33 120.1
C32 C33 H33 120.1
C33 C34 C35 118.5(5)
C33 C34 H34 120.7
C35 C34 H34 120.7
N6 C35 C34 122.7(5)
N6 C35 H35 118.7
C34 C35 H35 118.7
N7 C36 C37 121.2(4)
N7 C36 C30 115.5(4)
C37 C36 C30 123.3(4)
C36 C37 C38 119.2(5)
C36 C37 H37 120.4
C38 C37 H37 120.4
C39 C38 C37 119.8(5)
C39 C38 H38 120.1
C37 C38 H38 120.1
C40 C39 C38 117.4(5)
C40 C39 H39 121.3
C38 C39 H39 121.3
N7 C40 C39 123.7(5)
N7 C40 H40 118.1
C39 C40 H40 118.1
C42 C41 C46 114.6(5)
C42 C41 C28 120.7(5)
C46 C41 C28 124.6(5)
C43 C42 C41 123.5(5)
C43 C42 H42 118.2
C41 C42 H42 118.2
C42 C43 C44 121.4(5)
C42 C43 H43 119.3
C44 C43 H43 119.3
N8 C44 C43 122.4(5)
N8 C44 C45 121.1(5)
C43 C44 C45 116.5(5)
C46 C45 C44 120.6(5)
C46 C45 H45 119.7
C44 C45 H45 119.7
C45 C46 C41 123.2(5)
C45 C46 H46 118.4
C41 C46 H46 118.4
N8 C47 C48 113.7(5)
N8 C47 H47A 108.8
C48 C47 H47A 108.8
N8 C47 H47B 108.8
C48 C47 H47B 108.8
H47A C47 H47B 107.7
O3 C48 C47 114.3(5)
O3 C48 H48A 108.7
C47 C48 H48A 108.7
O3 C48 H48B 108.7
C47 C48 H48B 108.7
H48A C48 H48B 107.6
N8 C49 C50 114.5(5)
N8 C49 H49A 108.6
C50 C49 H49A 108.6
N8 C49 H49B 108.6
C50 C49 H49B 108.6
H49A C49 H49B 107.6
O4 C50 C49 112.7(6)
O4 C50 H50A 109.1
C49 C50 H50A 109.1
O4 C50 H50B 109.0
C49 C50 H50B 109.1
H50A C50 H50B 107.8
O5 C51 H51A 109.5
O5 C51 H51B 109.5
H51A C51 H51B 109.5
O5 C51 H51C 109.5
H51A C51 H51C 109.5
H51B C51 H51C 109.5

loop_
_geom_bond_atom_site_label_1
_geom_bond_atom_site_label_2
_geom_bond_distance
Zn1 N5 2.061(4)
Zn1 N1 2.071(4)
Zn1 N2 2.165(4)
Zn1 N6 2.169(4)
Zn1 N3 2.207(4)
Zn1 N7 2.208(4)
F1 B1 1.363(7)
F2 B1 1.387(7)
F3 B1 1.405(7)
F4 B1 1.378(7)
F5 B2 1.377(8)
F6 B2 1.389(9)
F7 B2 1.365(8)
F8 B2 1.364(7)
N1 C1 1.339(6)
N1 C5 1.347(6)
N2 C10 1.344(6)
N2 C6 1.350(6)
N3 C15 1.333(6)
N3 C11 1.353(6)
N4 C19 1.369(6)
N4 C22 1.448(7)
N4 C24 1.460(7)
N5 C26 1.340(6)
N5 C30 1.349(6)
N6 C35 1.335(6)
N6 C31 1.344(6)
N7 C40 1.335(6)
N7 C36 1.348(6)
N8 C44 1.380(6)
N8 C47 1.445(7)
N8 C49 1.475(7)
O1 C23 1.407(7)
O1 H1 0.8200
O2 C25 1.452(7)
O2 H2 0.8200
O3 C48 1.444(7)
O3 H3 0.8200
O4 C50 1.361(8)
O4 H4 0.8200
O5 C51 1.435(8)
O5 H5 0.8200
C1 C2 1.375(7)
C1 C6 1.502(7)
C2 C3 1.412(7)
C2 H2A 0.9300
C3 C4 1.393(7)
C3 C16 1.465(7)
C4 C5 1.383(6)
C4 H4A 0.9300
C5 C11 1.487(7)
C6 C7 1.370(7)
C7 C8 1.380(7)
C7 H7 0.9300
C8 C9 1.382(8)
C8 H8 0.9300
C9 C10 1.385(8)
C9 H9 0.9300
C10 H10 0.9300
C11 C12 1.380(7)
C12 C13 1.389(7)
C12 H12 0.9300
C13 C14 1.368(7)
C13 H13 0.9300
C14 C15 1.372(7)
C14 H14 0.9300
C15 H15 0.9300
C16 C17 1.391(7)
C16 C21 1.404(7)
C17 C18 1.369(7)
C17 H17 0.9300
C18 C19 1.413(7)
C18 H18 0.9300
C19 C20 1.414(7)
C20 C21 1.364(7)
C20 H20 0.9300
C21 H21 0.9300
C22 C23 1.511(8)
C22 H22A 0.9700
C22 H22B 0.9700
C23 H23A 0.9700
C23 H23B 0.9700
C24 C25 1.478(8)
C24 H24A 0.9700
C24 H24B 0.9700
C25 H25A 0.9700
C25 H25B 0.9700
C26 C27 1.382(7)
C26 C31 1.494(7)
C27 C28 1.415(7)
C27 H27 0.9300
C28 C29 1.401(7)
C28 C41 1.468(7)
C29 C30 1.362(7)
C29 H29 0.9300
C30 C36 1.483(7)
C31 C32 1.379(7)
C32 C33 1.382(7)
C32 H32 0.9300
C33 C34 1.370(8)
C33 H33 0.9300
C34 C35 1.378(8)
C34 H34 0.9300
C35 H35 0.9300
C36 C37 1.376(7)
C37 C38 1.392(7)
C37 H37 0.9300
C38 C39 1.377(7)
C38 H38 0.9300
C39 C40 1.374(7)
C39 H39 0.9300
C40 H40 0.9300
C41 C42 1.393(7)
C41 C46 1.398(7)
C42 C43 1.365(7)
C42 H42 0.9300
C43 C44 1.397(7)
C43 H43 0.9300
C44 C45 1.406(7)
C45 C46 1.380(7)
C45 H45 0.9300
C46 H46 0.9300
C47 C48 1.521(8)
C47 H47A 0.9700
C47 H47B 0.9700
C48 H48A 0.9700
C48 H48B 0.9700
C49 C50 1.528(9)
C49 H49A 0.9700
C49 H49B 0.9700
C50 H50A 0.9700
C50 H50B 0.9700
C51 H51A 0.9600
C51 H51B 0.9600
C51 H51C 0.9600

loop_
_geom_torsion_atom_site_label_1
_geom_torsion_atom_site_label_2
_geom_torsion_atom_site_label_3
_geom_torsion_atom_site_label_4
_geom_torsion
N5 Zn1 N1 C1 -128.9(10)
N2 Zn1 N1 C1 -0.2(4)
N6 Zn1 N1 C1 88.8(4)
N3 Zn1 N1 C1 -178.5(4)
N7 Zn1 N1 C1 -89.3(4)
N5 Zn1 N1 C5 48.4(13)
N2 Zn1 N1 C5 177.2(4)
N6 Zn1 N1 C5 -93.8(4)
N3 Zn1 N1 C5 -1.2(3)
N7 Zn1 N1 C5 88.1(4)
N5 Zn1 N2 C10 -4.8(4)
N1 Zn1 N2 C10 -177.8(4)
N6 Zn1 N2 C10 71.6(4)
N3 Zn1 N2 C10 -174.4(4)
N7 Zn1 N2 C10 -80.0(4)
N5 Zn1 N2 C6 172.8(3)
N1 Zn1 N2 C6 -0.2(3)
N6 Zn1 N2 C6 -110.8(3)
N3 Zn1 N2 C6 3.2(5)
N7 Zn1 N2 C6 97.6(3)
N5 Zn1 N3 C15 4.3(4)
N1 Zn1 N3 C15 177.8(4)
N2 Zn1 N3 C15 174.4(4)
N6 Zn1 N3 C15 -72.4(4)
N7 Zn1 N3 C15 80.0(4)
N5 Zn1 N3 C11 -171.7(3)
N1 Zn1 N3 C11 1.7(3)
N2 Zn1 N3 C11 -1.6(5)
N6 Zn1 N3 C11 111.6(3)
N7 Zn1 N3 C11 -96.0(3)
N1 Zn1 N5 C26 -140.4(10)
N2 Zn1 N5 C26 92.9(4)
N6 Zn1 N5 C26 3.4(4)
N3 Zn1 N5 C26 -92.1(4)
N7 Zn1 N5 C26 178.9(4)
N1 Zn1 N5 C30 38.8(13)
N2 Zn1 N5 C30 -87.9(4)
N6 Zn1 N5 C30 -177.3(4)
N3 Zn1 N5 C30 87.1(4)
N7 Zn1 N5 C30 -1.9(3)
N5 Zn1 N6 C35 177.9(5)
N1 Zn1 N6 C35 -7.5(5)
N2 Zn1 N6 C35 68.8(5)
N3 Zn1 N6 C35 -84.9(5)
N7 Zn1 N6 C35 168.7(4)
N5 Zn1 N6 C31 -3.5(3)
N1 Zn1 N6 C31 171.1(3)
N2 Zn1 N6 C31 -112.7(4)
N3 Zn1 N6 C31 93.7(4)
N7 Zn1 N6 C31 -12.7(5)
N5 Zn1 N7 C40 -177.5(4)
N1 Zn1 N7 C40 8.0(4)
N2 Zn1 N7 C40 -67.6(4)
N6 Zn1 N7 C40 -168.3(4)
N3 Zn1 N7 C40 83.7(4)
N5 Zn1 N7 C36 1.4(3)
N1 Zn1 N7 C36 -173.1(3)
N2 Zn1 N7 C36 111.3(3)
N6 Zn1 N7 C36 10.6(5)
N3 Zn1 N7 C36 -97.4(3)
C5 N1 C1 C2 1.9(7)
Zn1 N1 C1 C2 179.3(4)
C5 N1 C1 C6 -176.8(4)
Zn1 N1 C1 C6 0.5(6)
N1 C1 C2 C3 -0.9(8)
C6 C1 C2 C3 177.8(5)
C1 C2 C3 C4 -1.0(7)
C1 C2 C3 C16 178.4(5)
C2 C3 C4 C5 1.8(7)
C16 C3 C4 C5 -177.6(4)
C1 N1 C5 C4 -1.1(7)
Zn1 N1 C5 C4 -178.4(3)
C1 N1 C5 C11 177.8(4)
Zn1 N1 C5 C11 0.5(5)
C3 C4 C5 N1 -0.8(7)
C3 C4 C5 C11 -179.7(4)
C10 N2 C6 C7 -0.3(7)
Zn1 N2 C6 C7 -178.1(4)
C10 N2 C6 C1 178.2(4)
Zn1 N2 C6 C1 0.5(5)
N1 C1 C6 N2 -0.6(6)
C2 C1 C6 N2 -179.3(5)
N1 C1 C6 C7 177.9(5)
C2 C1 C6 C7 -0.8(8)
N2 C6 C7 C8 0.7(8)
C1 C6 C7 C8 -177.8(5)
C6 C7 C8 C9 -0.6(8)
C7 C8 C9 C10 0.1(8)
C6 N2 C10 C9 -0.1(7)
Zn1 N2 C10 C9 177.4(4)
C8 C9 C10 N2 0.2(8)
C15 N3 C11 C12 0.5(7)
Zn1 N3 C11 C12 176.8(4)
C15 N3 C11 C5 -178.4(4)
Zn1 N3 C11 C5 -2.0(5)
N1 C5 C11 N3 1.1(6)
C4 C5 C11 N3 180.0(4)
N1 C5 C11 C12 -177.8(4)
C4 C5 C11 C12 1.1(8)
N3 C11 C12 C13 0.7(7)
C5 C11 C12 C13 179.5(5)
C11 C12 C13 C14 -1.4(8)
C12 C13 C14 C15 0.8(8)
C11 N3 C15 C14 -1.1(7)
Zn1 N3 C15 C14 -177.0(4)
C13 C14 C15 N3 0.5(8)
C4 C3 C16 C17 166.6(5)
C2 C3 C16 C17 -12.7(8)
C4 C3 C16 C21 -11.7(8)
C2 C3 C16 C21 169.0(5)
C21 C16 C17 C18 0.8(8)
C3 C16 C17 C18 -177.5(5)
C16 C17 C18 C19 0.5(9)
C22 N4 C19 C18 2.9(8)
C24 N4 C19 C18 -164.8(5)
C22 N4 C19 C20 -177.0(5)
C24 N4 C19 C20 15.4(8)
C17 C18 C19 N4 178.4(5)
C17 C18 C19 C20 -1.7(8)
N4 C19 C20 C21 -178.4(5)
C18 C19 C20 C21 1.8(8)
C19 C20 C21 C16 -0.6(9)
C17 C16 C21 C20 -0.8(8)
C3 C16 C21 C20 177.6(5)
C19 N4 C22 C23 77.2(6)
C24 N4 C22 C23 -115.0(5)
N4 C22 C23 O1 67.5(6)
C19 N4 C24 C25 -94.3(6)
C22 N4 C24 C25 97.9(6)
N4 C24 C25 O2 -68.7(7)
C30 N5 C26 C27 0.7(7)
Zn1 N5 C26 C27 180.0(4)
C30 N5 C26 C31 178.0(4)
Zn1 N5 C26 C31 -2.8(6)
N5 C26 C27 C28 1.3(7)
C31 C26 C27 C28 -175.7(5)
C26 C27 C28 C29 -2.8(7)
C26 C27 C28 C41 174.4(5)
C27 C28 C29 C30 2.6(7)
C41 C28 C29 C30 -174.6(5)
C26 N5 C30 C29 -1.0(7)
Zn1 N5 C30 C29 179.7(3)
C26 N5 C30 C36 -178.7(4)
Zn1 N5 C30 C36 2.1(6)
C28 C29 C30 N5 -0.7(7)
C28 C29 C30 C36 176.7(5)
C35 N6 C31 C32 -0.2(7)
Zn1 N6 C31 C32 -178.9(4)
C35 N6 C31 C26 -178.0(5)
Zn1 N6 C31 C26 3.3(5)
N5 C26 C31 N6 -0.5(6)
C27 C26 C31 N6 176.7(5)
N5 C26 C31 C32 -178.3(5)
C27 C26 C31 C32 -1.2(8)
N6 C31 C32 C33 -0.3(8)
C26 C31 C32 C33 177.4(5)
C31 C32 C33 C34 0.2(8)
C32 C33 C34 C35 0.4(9)
C31 N6 C35 C34 0.8(8)
Zn1 N6 C35 C34 179.4(4)
C33 C34 C35 N6 -0.9(9)
C40 N7 C36 C37 0.8(7)
Zn1 N7 C36 C37 -178.2(4)
C40 N7 C36 C30 178.2(4)
Zn1 N7 C36 C30 -0.8(5)
N5 C30 C36 N7 -0.7(6)
C29 C30 C36 N7 -178.3(5)
N5 C30 C36 C37 176.6(5)
C29 C30 C36 C37 -1.0(8)
N7 C36 C37 C38 0.6(7)
C30 C36 C37 C38 -176.6(5)
C36 C37 C38 C39 -1.4(7)
C37 C38 C39 C40 0.8(7)
C36 N7 C40 C39 -1.5(7)
Zn1 N7 C40 C39 177.4(4)
C38 C39 C40 N7 0.7(8)
C29 C28 C41 C42 -4.9(8)
C27 C28 C41 C42 178.1(5)
C29 C28 C41 C46 172.6(5)
C27 C28 C41 C46 -4.4(8)
C46 C41 C42 C43 -1.5(9)
C28 C41 C42 C43 176.3(5)
C41 C42 C43 C44 -0.6(10)
C47 N8 C44 C43 -173.2(6)
C49 N8 C44 C43 6.8(9)
C47 N8 C44 C45 9.3(9)
C49 N8 C44 C45 -170.7(5)
C42 C43 C44 N8 -175.0(6)
C42 C43 C44 C45 2.6(9)
N8 C44 C45 C46 175.0(5)
C43 C44 C45 C46 -2.6(9)
C44 C45 C46 C41 0.6(9)
C42 C41 C46 C45 1.5(8)
C28 C41 C46 C45 -176.2(5)
C44 N8 C47 C48 70.8(8)
C49 N8 C47 C48 -109.2(6)
N8 C47 C48 O3 48.1(7)
C44 N8 C49 C50 -102.9(7)
C47 N8 C49 C50 77.1(7)
N8 C49 C50 O4 47.6(8)
